data_2207313
loop_
_publ_author_name
'Zhang, Xian-Fa'
'Gao, Shan'
'Huo, Li-Hua'
'Zhao, Jing-Gui'

_publ_section_title
;A one-dimensional helical chain polymer:
 <i>catena</i>-poly[[[bis(1<i>H</i>-imidazole)zinc(II)]-\m-3-carboxylatophenoxyacetato]
 trihydrate]
;
_journal_coeditor_code NG6219
_journal_issue 11
_journal_name_full 'Acta Crystallographica Section E'
_journal_page_first m2286
_journal_page_last m2288
_journal_paper_doi 10.1107/S1600536805032204
_journal_volume 61
_journal_year 2005
_chemical_formula_iupac '[Zn (C9 H6 O5) (C3 H4 N2)2] , 3H2 O'
_chemical_formula_moiety 'C15 H14 N4 O5 Zn , 3H2 O'
_chemical_formula_sum 'C15 H20 N4 O8 Zn'
_chemical_formula_weight 449.74
_chemical_name_systematic
;
catena-poly[[[bis(1H-imidazole)zinc(II)]-\m-3-carboxylatophenoxyacetato]
trihydrate]
;
_space_group_IT_number 14
_symmetry_cell_setting monoclinic
_symmetry_space_group_name_Hall '-P 2yn'
_symmetry_space_group_name_H-M 'P 1 21/n 1'
_atom_sites_solution_hydrogens geom
_atom_sites_solution_primary direct
_atom_sites_solution_secondary difmap
_cell_angle_alpha 90.00
_cell_angle_beta 108.28(3)
_cell_angle_gamma 90.00
_cell_formula_units_Z 4
_cell_length_a 11.320(2)
_cell_length_b 10.122(2)
_cell_length_c 17.690(4)
_cell_measurement_reflns_used 17845
_cell_measurement_temperature 295(2)
_cell_measurement_theta_max 27.48
_cell_measurement_theta_min 3.16
_cell_volume 1924.6(7)
_computing_cell_refinement 'RAPID AUTO'
_computing_data_collection 'RAPID AUTO (Rigaku, 1998)'
_computing_data_reduction 'CrystalStructure (Rigaku/MSC, 2002)'
_computing_molecular_graphics 'ORTEPII (Johnson, 1976)'
_computing_publication_material SHELXL97
_computing_structure_refinement 'SHELXL97 (Sheldrick, 1997)'
_computing_structure_solution 'SHELXS97 (Sheldrick, 1997)'
_diffrn_ambient_temperature 295(2)
_diffrn_detector_area_resol_mean 10
_diffrn_measured_fraction_theta_full 0.999
_diffrn_measured_fraction_theta_max 0.999
_diffrn_measurement_device_type 'Rigaku R-AXIS RAPID'
_diffrn_measurement_method \w
_diffrn_radiation_monochromator graphite
_diffrn_radiation_source 'fine-focus sealed tube'
_diffrn_radiation_type MoK\a
_diffrn_radiation_wavelength 0.71073
_diffrn_reflns_av_R_equivalents 0.0472
_diffrn_reflns_av_sigmaI/netI 0.0310
_diffrn_reflns_limit_h_max 14
_diffrn_reflns_limit_h_min -14
_diffrn_reflns_limit_k_max 13
_diffrn_reflns_limit_k_min -12
_diffrn_reflns_limit_l_max 22
_diffrn_reflns_limit_l_min -22
_diffrn_reflns_number 18076
_diffrn_reflns_theta_full 27.48
_diffrn_reflns_theta_max 27.48
_diffrn_reflns_theta_min 3.15
_diffrn_standards_decay_% 0
_diffrn_standards_interval_count 0
_diffrn_standards_interval_time 0
_diffrn_standards_number 0
_exptl_absorpt_coefficient_mu 1.327
_exptl_absorpt_correction_T_max 0.787
_exptl_absorpt_correction_T_min 0.633
_exptl_absorpt_correction_type multi-scan
_exptl_absorpt_process_details '(ABSCOR; Higashi, 1995)'
_exptl_crystal_colour Colourless
_exptl_crystal_density_diffrn 1.552
_exptl_crystal_density_method 'not measured'
_exptl_crystal_description Prism
_exptl_crystal_F_000 928
_exptl_crystal_size_max 0.38
_exptl_crystal_size_mid 0.26
_exptl_crystal_size_min 0.19
_refine_diff_density_max 0.513
_refine_diff_density_min -0.407
_refine_ls_extinction_method none
_refine_ls_goodness_of_fit_ref 1.037
_refine_ls_hydrogen_treatment mixed
_refine_ls_matrix_type full
_refine_ls_number_parameters 271
_refine_ls_number_reflns 4408
_refine_ls_number_restraints 9
_refine_ls_restrained_S_all 1.036
_refine_ls_R_factor_all 0.0523
_refine_ls_R_factor_gt 0.0412
_refine_ls_shift/su_max 0.001
_refine_ls_shift/su_mean 0.000
_refine_ls_structure_factor_coef Fsqd
_refine_ls_weighting_details 'calc w = 1/[\s^2^(Fo^2^)+(0.062P)^2^+0.5348P] where P=(Fo^2^+2Fc^2^)/3'
_refine_ls_weighting_scheme calc
_refine_ls_wR_factor_gt 0.1036
_refine_ls_wR_factor_ref 0.1096
_reflns_number_gt 3606
_reflns_number_total 4408
_reflns_threshold_expression I>2\s(I)
_cod_data_source_file ng6219.cif
_cod_data_source_block I
_cod_depositor_comments
;
The following automatic conversions were performed:
'_symmetry_cell_setting' value 'Monoclinic' changed to 'monoclinic'
according to '/home/saulius/struct/CIF-dictionaries/cif_core.dic'
dictionary named 'cif_core.dic' version 2.4.1 from 2010-06-29.

Automatic conversion script
Id: cif_fix_enum 1527 2010-12-29 10:47:43Z saulius 

The following automatic conversions were performed:

'_symmetry_cell_setting' value 'Monoclinic' changed to 'monoclinic'
according to /home/saulius/struct/CIF-dictionaries/cif_core.dic
dictionary named 'cif_core.dic' version 2.4.1 from 2010-06-29.

Automatic conversion script
Id: cif_fix_values 1715 2011-07-08 13:25:40Z adriana 
;
_cod_original_cell_volume 1924.7(7)
_cod_original_sg_symbol_H-M 'P 21/n'
_cod_database_code 2207313
_cod_database_fobs_code 2207313

loop_
_symmetry_equiv_pos_as_xyz
'x, y, z'
'-x+1/2, y+1/2, -z+1/2'
'-x, -y, -z'
'x-1/2, -y-1/2, z-1/2'

loop_
_atom_site_label
_atom_site_fract_x
_atom_site_fract_y
_atom_site_fract_z
_atom_site_U_iso_or_equiv
_atom_site_adp_type
_atom_site_calc_flag
_atom_site_refinement_flags
_atom_site_occupancy
_atom_site_type_symbol
Zn1 0.81994(3) 0.85610(2) 0.638080(16) 0.04129(11) Uani d . 1 Zn
N1 0.83595(18) 0.94390(18) 0.54190(11) 0.0419(4) Uani d . 1 N
N2 0.8654(2) 1.0925(2) 0.46075(13) 0.0496(5) Uani d . 1 N
N3 0.6879(2) 0.93999(19) 0.67522(12) 0.0468(5) Uani d . 1 N
N4 0.5715(2) 1.0849(2) 0.70885(13) 0.0567(5) Uani d . 1 N
O1 0.74722(16) 0.67990(15) 0.61690(10) 0.0467(4) Uani d . 1 O
O2 0.88327(16) 0.57569(17) 0.57119(11) 0.0528(4) Uani d . 1 O
O3 0.41153(16) 0.34660(15) 0.60449(10) 0.0455(4) Uani d . 1 O
O4 0.5044(2) 0.55168(17) 0.77574(11) 0.0606(5) Uani d . 1 O
O5 0.53639(17) 0.33804(15) 0.76396(10) 0.0462(4) Uani d . 1 O
O1W 0.3214(2) 0.7494(3) 0.77136(14) 0.0803(6) Uani d D 1 O
O2W 0.8766(2) 1.3122(2) 0.36988(13) 0.0709(6) Uani d D 1 O
O3W 0.9507(2) 0.6445(2) 0.42593(15) 0.0734(6) Uani d D 1 O
C1 0.8836(2) 1.0616(2) 0.53713(14) 0.0420(5) Uani d . 1 C
C2 0.7855(3) 0.8995(3) 0.46476(16) 0.0525(6) Uani d . 1 C
C3 0.8039(3) 0.9909(3) 0.41486(16) 0.0577(7) Uani d . 1 C
C4 0.6684(3) 1.0666(2) 0.68361(16) 0.0528(6) Uani d . 1 C
C5 0.5970(3) 0.8758(3) 0.69686(19) 0.0570(7) Uani d . 1 C
C6 0.5250(3) 0.9644(3) 0.71772(18) 0.0600(7) Uani d . 1 C
C7 0.7841(2) 0.5805(2) 0.58667(12) 0.0375(4) Uani d . 1 C
C8 0.6974(2) 0.46405(19) 0.56867(12) 0.0353(4) Uani d . 1 C
C9 0.7124(2) 0.3630(2) 0.51925(14) 0.0407(5) Uani d . 1 C
C10 0.6264(2) 0.2610(2) 0.49892(14) 0.0450(5) Uani d . 1 C
C11 0.5274(2) 0.2583(2) 0.52797(13) 0.0431(5) Uani d . 1 C
C12 0.5130(2) 0.35829(19) 0.57860(13) 0.0362(4) Uani d . 1 C
C13 0.5978(2) 0.46134(19) 0.59890(12) 0.0356(4) Uani d . 1 C
C14 0.3914(2) 0.4480(2) 0.65444(13) 0.0426(5) Uani d . 1 C
C15 0.4839(2) 0.4475(2) 0.73782(13) 0.0403(5) Uani d . 1 C
H1 0.9237 1.1150 0.5804 0.050 Uiso calc R 1 H
H2 0.7452 0.8191 0.4498 0.063 Uiso calc R 1 H
H3 0.7794 0.9859 0.3596 0.069 Uiso calc R 1 H
H4 0.7166 1.1344 0.6731 0.063 Uiso calc R 1 H
H5 0.5868 0.7846 0.6970 0.068 Uiso calc R 1 H
H6 0.4569 0.9468 0.7349 0.072 Uiso calc R 1 H
H9 0.7799 0.3638 0.4999 0.049 Uiso calc R 1 H
H10 0.6359 0.1940 0.4653 0.054 Uiso calc R 1 H
H11 0.4699 0.1898 0.5139 0.052 Uiso calc R 1 H
H13 0.5881 0.5283 0.6325 0.043 Uiso calc R 1 H
H14A 0.3082 0.4386 0.6582 0.051 Uiso calc R 1 H
H14B 0.3957 0.5328 0.6299 0.051 Uiso calc R 1 H
H1W1 0.378(3) 0.698(4) 0.766(2) 0.120 Uiso d D 1 H
H1W2 0.347(4) 0.787(4) 0.8165(14) 0.120 Uiso d D 1 H
H2W1 0.9506(15) 1.338(4) 0.379(2) 0.106 Uiso d D 1 H
H2W2 0.843(3) 1.292(4) 0.3218(9) 0.106 Uiso d D 1 H
H3W1 0.999(3) 0.580(3) 0.426(2) 0.110 Uiso d D 1 H
H3W2 0.911(4) 0.628(3) 0.459(2) 0.110 Uiso d D 1 H
H16 0.8886 1.1643 0.4436 0.059 Uiso calc R 1 H
H17 0.5429 1.1599 0.7180 0.068 Uiso calc R 1 H

loop_
_atom_site_aniso_label
_atom_site_aniso_U_11
_atom_site_aniso_U_22
_atom_site_aniso_U_33
_atom_site_aniso_U_12
_atom_site_aniso_U_13
_atom_site_aniso_U_23
Zn1 0.04536(18) 0.03239(15) 0.04721(17) -0.00435(10) 0.01608(13) -0.00359(10)
N1 0.0417(11) 0.0376(9) 0.0461(10) -0.0049(8) 0.0134(8) -0.0018(8)
N2 0.0475(12) 0.0478(11) 0.0588(12) 0.0015(9) 0.0243(10) 0.0091(10)
N3 0.0528(12) 0.0366(9) 0.0515(11) 0.0002(8) 0.0173(10) -0.0030(8)
N4 0.0627(15) 0.0460(12) 0.0614(13) 0.0120(10) 0.0197(11) -0.0080(10)
O1 0.0488(10) 0.0356(8) 0.0589(10) -0.0090(7) 0.0214(8) -0.0087(7)
O2 0.0460(10) 0.0492(10) 0.0702(11) -0.0083(8) 0.0280(9) -0.0067(9)
O3 0.0426(9) 0.0470(9) 0.0488(9) -0.0134(7) 0.0170(7) -0.0105(7)
O4 0.0787(14) 0.0441(9) 0.0506(10) 0.0140(9) 0.0080(9) -0.0077(8)
O5 0.0494(10) 0.0354(8) 0.0512(9) 0.0052(7) 0.0119(8) 0.0012(7)
O1W 0.0749(15) 0.0884(16) 0.0709(14) 0.0201(13) 0.0132(12) -0.0047(12)
O2W 0.0717(15) 0.0763(14) 0.0679(13) -0.0134(12) 0.0263(11) 0.0030(12)
O3W 0.0801(17) 0.0661(13) 0.0820(16) 0.0183(11) 0.0368(13) 0.0176(11)
C1 0.0417(12) 0.0372(11) 0.0485(12) -0.0033(9) 0.0159(10) -0.0031(9)
C2 0.0493(15) 0.0548(14) 0.0540(14) -0.0128(12) 0.0172(12) -0.0146(12)
C3 0.0528(16) 0.0746(18) 0.0447(13) 0.0002(13) 0.0136(12) -0.0053(13)
C4 0.0637(17) 0.0377(12) 0.0594(15) 0.0012(11) 0.0226(13) -0.0008(11)
C5 0.0547(16) 0.0426(13) 0.0785(19) -0.0053(11) 0.0279(15) -0.0065(12)
C6 0.0568(17) 0.0600(16) 0.0685(17) 0.0010(13) 0.0273(14) -0.0063(14)
C7 0.0390(12) 0.0356(10) 0.0373(10) -0.0048(9) 0.0109(9) 0.0006(9)
C8 0.0368(11) 0.0320(10) 0.0354(10) -0.0010(8) 0.0088(9) 0.0009(8)
C9 0.0392(12) 0.0401(11) 0.0431(11) 0.0021(9) 0.0131(10) -0.0041(9)
C10 0.0483(13) 0.0380(11) 0.0463(12) 0.0032(10) 0.0115(10) -0.0125(10)
C11 0.0436(13) 0.0343(11) 0.0469(12) -0.0060(9) 0.0078(10) -0.0081(9)
C12 0.0357(11) 0.0354(10) 0.0362(10) -0.0019(8) 0.0094(9) 0.0008(8)
C13 0.0399(12) 0.0303(9) 0.0362(10) -0.0021(8) 0.0115(9) -0.0046(8)
C14 0.0362(12) 0.0448(12) 0.0469(12) 0.0007(9) 0.0133(10) -0.0014(10)
C15 0.0401(12) 0.0393(11) 0.0439(11) 0.0032(9) 0.0168(10) -0.0014(9)

loop_
_atom_type_symbol
_atom_type_description
_atom_type_scat_dispersion_real
_atom_type_scat_dispersion_imag
_atom_type_scat_source
C C 0.0033 0.0016 'International Tables Vol C Tables 4.2.6.8 and 6.1.1.4'
H H 0.0000 0.0000 'International Tables Vol C Tables 4.2.6.8 and 6.1.1.4'
N N 0.0061 0.0033 'International Tables Vol C Tables 4.2.6.8 and 6.1.1.4'
O O 0.0106 0.0060 'International Tables Vol C Tables 4.2.6.8 and 6.1.1.4'
Zn Zn 0.2839 1.4301 'International Tables Vol C Tables 4.2.6.8 and 6.1.1.4'

loop_
_geom_angle_atom_site_label_1
_geom_angle_atom_site_label_2
_geom_angle_atom_site_label_3
_geom_angle_site_symmetry_1
_geom_angle_site_symmetry_3
_geom_angle
_geom_angle_publ_flag
N1 Zn1 N3 . . 111.80(8) yes
N1 Zn1 O5 . 2_656 121.55(8) yes
O1 Zn1 N1 . . 113.12(8) yes
O1 Zn1 N3 . . 97.90(8) yes
O1 Zn1 O5 . 2_656 105.38(7) yes
O5 Zn1 N3 2_656 . 104.18(8) yes
N1 C1 N2 . . 109.8(2) no
N1 C1 H1 . . 125.1 no
N1 C2 H2 . . 125.5 no
N2 C1 H1 . . 125.1 no
N2 C3 H3 . . 126.7 no
N3 C4 N4 . . 111.2(2) no
N3 C4 H4 . . 124.4 no
N3 C5 H5 . . 125.2 no
N4 C4 H4 . . 124.4 no
N4 C6 H6 . . 126.9 no
O1 C7 C8 . . 115.55(19) no
O2 C7 O1 . . 124.4(2) no
O2 C7 C8 . . 120.0(2) no
O3 C12 C11 . . 115.58(19) no
O3 C12 C13 . . 124.33(18) no
O3 C14 C15 . . 113.97(19) no
O3 C14 H14A . . 108.8 no
O3 C14 H14B . . 108.8 no
O4 C15 O5 . . 124.1(2) no
O4 C15 C14 . . 118.7(2) no
O5 C15 C14 . . 117.17(19) no
C1 N1 Zn1 . . 127.55(16) no
C1 N1 C2 . . 106.3(2) no
C1 N2 C3 . . 108.3(2) no
C1 N2 H16 . . 125.8 no
C2 N1 Zn1 . . 125.72(16) no
C2 C3 N2 . . 106.6(2) no
C2 C3 H3 . . 126.7 no
C3 N2 H16 . . 125.8 no
C3 C2 N1 . . 109.0(2) no
C3 C2 H2 . . 125.5 no
C4 N3 Zn1 . . 128.26(18) no
C4 N3 C5 . . 105.2(2) no
C4 N4 C6 . . 107.8(2) no
C4 N4 H17 . . 126.1 no
C5 N3 Zn1 . . 126.50(16) no
C5 C6 N4 . . 106.2(2) no
C5 C6 H6 . . 126.9 no
C6 N4 H17 . . 126.1 no
C6 C5 N3 . . 109.5(2) no
C6 C5 H5 . . 125.2 no
C7 O1 Zn1 . . 129.08(15) no
C8 C9 H9 . . 120.1 no
C8 C13 H13 . . 120.2 no
C9 C8 C7 . . 120.6(2) no
C9 C8 C13 . . 120.05(19) no
C9 C10 H10 . . 119.8 no
C10 C9 C8 . . 119.8(2) no
C10 C9 H9 . . 120.1 no
C10 C11 C12 . . 120.0(2) no
C10 C11 H11 . . 120.0 no
C11 C10 C9 . . 120.5(2) no
C11 C10 H10 . . 119.8 no
C12 C11 H11 . . 120.0 no
C12 C13 C8 . . 119.61(19) no
C12 C13 H13 . . 120.2 no
C12 O3 C14 . . 117.49(16) no
C13 C8 C7 . . 119.23(18) no
C13 C12 C11 . . 120.1(2) no
C15 O5 Zn1 . 2_646 113.53(15) no
C15 C14 H14A . . 108.8 no
C15 C14 H14B . . 108.8 no
H1W1 O1W H1W2 . . 109(4) no
H2W1 O2W H2W2 . . 112.1(17) no
H3W1 O3W H3W2 . . 109.1(16) no
H14A C14 H14B . . 107.7 no

loop_
_geom_bond_atom_site_label_1
_geom_bond_atom_site_label_2
_geom_bond_site_symmetry_2
_geom_bond_distance
_geom_bond_publ_flag
Zn1 N1 . 1.9776(19) yes
Zn1 N3 . 2.000(2) yes
Zn1 O1 . 1.9507(16) yes
Zn1 O5 2_656 1.9782(19) yes
O1 C7 . 1.270(3) yes
O2 C7 . 1.237(3) yes
O4 C15 . 1.232(3) yes
O5 C15 . 1.274(3) yes
N1 C1 . 1.321(3) no
N1 C2 . 1.379(3) no
N2 C1 . 1.338(3) no
N2 C3 . 1.358(4) no
N2 H16 . 0.8600 no
N3 C4 . 1.317(3) no
N3 C5 . 1.370(3) no
N4 C4 . 1.321(4) no
N4 C6 . 1.357(4) no
N4 H17 . 0.8600 no
O3 C12 . 1.368(3) no
O3 C14 . 1.419(3) no
O5 Zn1 2_646 1.9782(19) no
O1W H1W1 . 0.85(4) no
O1W H1W2 . 0.85(3) no
O2W H2W1 . 0.84(3) no
O2W H2W2 . 0.84(3) no
O3W H3W1 . 0.85(3) no
O3W H3W2 . 0.86(4) no
C1 H1 . 0.9300 no
C2 C3 . 1.339(4) no
C2 H2 . 0.9300 no
C3 H3 . 0.9300 no
C4 H4 . 0.9300 no
C5 C6 . 1.339(4) no
C5 H5 . 0.9300 no
C6 H6 . 0.9300 no
C7 C8 . 1.503(3) no
C8 C9 . 1.390(3) no
C8 C13 . 1.392(3) no
C9 C10 . 1.387(3) no
C9 H9 . 0.9300 no
C10 C11 . 1.372(3) no
C10 H10 . 0.9300 no
C11 C12 . 1.395(3) no
C11 H11 . 0.9300 no
C12 C13 . 1.386(3) no
C13 H13 . 0.9300 no
C14 C15 . 1.518(3) no
C14 H14A . 0.9700 no
C14 H14B . 0.9700 no

loop_
_geom_hbond_atom_site_label_D
_geom_hbond_atom_site_label_H
_geom_hbond_atom_site_label_A
_geom_hbond_site_symmetry_A
_geom_hbond_distance_DH
_geom_hbond_distance_HA
_geom_hbond_distance_DA
_geom_hbond_angle_DHA
_geom_hbond_publ_flag
N2 H16 O2W . 0.86 1.96 2.770(3) 156 yes
N4 H17 O5 1_565 0.86 1.99 2.814(3) 160 yes
O1W H1W1 O4 . 0.85(4) 2.03(4) 2.864(3) 166(4) yes
O1W H1W2 O3W 4_576 0.85(3) 2.04(3) 2.874(3) 166(4) yes
O2W H2W1 O2 3_776 0.84(3) 2.01(3) 2.825(3) 163(3) yes
O2W H2W2 O1W 3_676 0.84(3) 2.11(3) 2.854(4) 148(3) yes
O3W H3W1 O2 3_766 0.85(3) 2.05(3) 2.906(3) 178(4) yes
O3W H3W2 O2 . 0.86(4) 2.17(2) 2.983(3) 158(4) yes

loop_
_geom_torsion_atom_site_label_1
_geom_torsion_atom_site_label_2
_geom_torsion_atom_site_label_3
_geom_torsion_atom_site_label_4
_geom_torsion_site_symmetry_1
_geom_torsion
_geom_torsion_publ_flag
Zn1 N1 C1 N2 . -173.14(16) no
Zn1 N1 C2 C3 . 173.39(18) no
Zn1 N3 C4 N4 . 179.39(17) no
Zn1 N3 C5 C6 . -179.5(2) no
Zn1 O1 C7 O2 . 6.8(3) no
Zn1 O1 C7 C8 . -172.39(14) no
Zn1 O5 C15 O4 2_646 -12.2(3) no
Zn1 O5 C15 C14 2_646 167.35(15) no
N1 Zn1 N3 C4 . -46.0(3) no
N1 Zn1 N3 C5 . 133.4(2) no
N1 Zn1 O1 C7 . 57.4(2) no
N1 C2 C3 N2 . -0.2(3) no
N3 Zn1 N1 C1 . 72.1(2) no
N3 Zn1 N1 C2 . -99.6(2) no
N3 Zn1 O1 C7 . 175.2(2) no
N3 C5 C6 N4 . 0.1(4) no
O1 Zn1 N1 C1 . -178.54(19) no
O1 Zn1 N1 C2 . 9.7(2) no
O1 Zn1 N3 C4 . -164.8(2) no
O1 Zn1 N3 C5 . 14.5(2) no
O1 C7 C8 C9 . 164.8(2) no
O1 C7 C8 C13 . -12.1(3) no
O2 C7 C8 C9 . -14.4(3) no
O2 C7 C8 C13 . 168.7(2) no
O3 C12 C13 C8 . -179.5(2) no
O3 C14 C15 O4 . 154.5(2) no
O3 C14 C15 O5 . -25.0(3) no
O5 Zn1 N1 C1 2_656 -51.6(2) no
O5 Zn1 N1 C2 2_656 136.6(2) no
O5 Zn1 N3 C4 2_656 87.0(2) no
O5 Zn1 N3 C5 2_656 -93.6(2) no
O5 Zn1 O1 C7 2_656 -77.6(2) no
C1 N1 C2 C3 . 0.2(3) no
C1 N2 C3 C2 . 0.1(3) no
C2 N1 C1 N2 . -0.1(3) no
C3 N2 C1 N1 . 0.0(3) no
C4 N3 C5 C6 . 0.0(3) no
C4 N4 C6 C5 . -0.2(3) no
C5 N3 C4 N4 . -0.1(3) no
C6 N4 C4 N3 . 0.2(3) no
C7 C8 C9 C10 . -175.5(2) no
C7 C8 C13 C12 . 176.07(19) no
C8 C9 C10 C11 . -0.8(4) no
C9 C8 C13 C12 . -0.8(3) no
C9 C10 C11 C12 . -0.3(4) no
C10 C11 C12 O3 . -179.9(2) no
C10 C11 C12 C13 . 0.8(3) no
C11 C12 C13 C8 . -0.2(3) no
C12 O3 C14 C15 . -71.5(2) no
C13 C8 C9 C10 . 1.3(3) no
C14 O3 C12 C11 . -178.37(19) no
C14 O3 C12 C13 . 1.0(3) no
